data_4324529
loop_
_publ_author_name
'Roxanne M. Jenkins'
'Tiffany A. Pinder'
'Michelle L. Hatley'
'Joseph H. Reibenspies'
'Marcetta Y. Darensbourg'

_publ_section_title
;
 Tetradentate N2S2 Vanadyl(IV) Coordination Complexes: Synthesis,
 Characterization, and Reactivity Studies
;
_journal_name_full 'Inorganic Chemistry'
_journal_page_first 1849
_journal_page_last 1855
_journal_paper_doi 10.1021/ic1022533
_journal_volume 50
_journal_year 2011
_chemical_formula_sum 'C10 H20 N2 O S2 V'
_chemical_formula_weight 299.34
_chemical_name_systematic
; 
 ? 
;
_space_group_IT_number 14
_symmetry_cell_setting monoclinic
_symmetry_space_group_name_Hall '-P 2yn'
_symmetry_space_group_name_H-M 'P 1 21/n 1'
_atom_sites_solution_hydrogens geom
_atom_sites_solution_primary direct
_atom_sites_solution_secondary difmap
_audit_creation_method SHELXL-97
_cell_angle_alpha 90.00
_cell_angle_beta 109.55(4)
_cell_angle_gamma 90.00
_cell_formula_units_Z 4
_cell_length_a 7.590(3)
_cell_length_b 20.689(9)
_cell_length_c 8.565(3)
_cell_measurement_temperature 110(2)
_cell_volume 1267.4(9)
_computing_structure_refinement 'SHELXL-97 (Sheldrick, 1997)'
_computing_structure_solution 'SHELXS-97 (Sheldrick, 1990)'
_diffrn_ambient_temperature 110(2)
_diffrn_measured_fraction_theta_full 0.969
_diffrn_measured_fraction_theta_max 0.969
_diffrn_radiation_monochromator graphite
_diffrn_radiation_source 'fine-focus sealed tube'
_diffrn_radiation_type MoK\a
_diffrn_radiation_wavelength 0.71073
_diffrn_reflns_av_R_equivalents 0.0584
_diffrn_reflns_av_sigmaI/netI 0.0476
_diffrn_reflns_limit_h_max 8
_diffrn_reflns_limit_h_min -9
_diffrn_reflns_limit_k_max 24
_diffrn_reflns_limit_k_min -24
_diffrn_reflns_limit_l_max 9
_diffrn_reflns_limit_l_min -10
_diffrn_reflns_number 11094
_diffrn_reflns_theta_full 25.00
_diffrn_reflns_theta_max 25.00
_diffrn_reflns_theta_min 1.97
_exptl_absorpt_coefficient_mu 1.093
_exptl_absorpt_correction_T_max 0.8710
_exptl_absorpt_correction_T_min 0.8275
_exptl_absorpt_correction_type multi-scan
_exptl_absorpt_process_details sadabs
_exptl_crystal_colour green
_exptl_crystal_density_diffrn 1.569
_exptl_crystal_description block
_exptl_crystal_F_000 628
_exptl_crystal_size_max 0.18
_exptl_crystal_size_mid 0.15
_exptl_crystal_size_min 0.13
_refine_diff_density_max 0.454
_refine_diff_density_min -0.698
_refine_diff_density_rms 0.105
_refine_ls_extinction_method none
_refine_ls_goodness_of_fit_ref 1.007
_refine_ls_hydrogen_treatment constr
_refine_ls_matrix_type full
_refine_ls_number_parameters 145
_refine_ls_number_reflns 2159
_refine_ls_number_restraints 0
_refine_ls_restrained_S_all 1.007
_refine_ls_R_factor_all 0.0640
_refine_ls_R_factor_gt 0.0517
_refine_ls_shift/su_max 0.001
_refine_ls_shift/su_mean 0.000
_refine_ls_structure_factor_coef Fsqd
_refine_ls_weighting_details 'calc w=1/[\s^2^(Fo^2^)+(0.0710P)^2^+3.1895P] where P=(Fo^2^+2Fc^2^)/3'
_refine_ls_weighting_scheme calc
_refine_ls_wR_factor_gt 0.1182
_refine_ls_wR_factor_ref 0.1238
_reflns_number_gt 1834
_reflns_number_total 2159
_reflns_threshold_expression >2sigma(I)
_cod_data_source_file ic1022533_si_003.cif
_cod_data_source_block mono
_cod_database_code 4324529

loop_
_symmetry_equiv_pos_as_xyz
'x, y, z'
'-x+1/2, y+1/2, -z+1/2'
'-x, -y, -z'
'x-1/2, -y-1/2, z-1/2'

loop_
_atom_site_label
_atom_site_type_symbol
_atom_site_fract_x
_atom_site_fract_y
_atom_site_fract_z
_atom_site_U_iso_or_equiv
_atom_site_adp_type
_atom_site_occupancy
_atom_site_symmetry_multiplicity
_atom_site_calc_flag
_atom_site_refinement_flags
V1 V 0.67495(9) 0.10732(3) 0.28668(8) 0.0070(2) Uani 1 1 d .
S2 S 0.54343(14) 0.18265(5) 0.42084(12) 0.0142(3) Uani 1 1 d .
S1 S 0.41114(14) 0.12004(5) 0.04546(12) 0.0121(3) Uani 1 1 d .
N1 N 0.8246(4) 0.09647(15) 0.1144(4) 0.0084(7) Uani 1 1 d .
N2 N 0.9364(4) 0.14594(15) 0.4490(4) 0.0083(7) Uani 1 1 d .
O1 O 0.6795(4) 0.03591(13) 0.3597(3) 0.0134(6) Uani 1 1 d .
C1 C 0.7501(5) 0.2063(2) 0.5934(5) 0.0127(9) Uani 1 1 d .
H1A H 0.7867 0.2508 0.5750 0.015 Uiso 1 1 calc R
H1B H 0.7199 0.2061 0.6972 0.015 Uiso 1 1 calc R
C8 C 0.9906(6) 0.20635(19) 0.3751(5) 0.0102(8) Uani 1 1 d .
H8A H 1.1242 0.2037 0.3850 0.012 Uiso 1 1 calc R
H8B H 0.9744 0.2447 0.4381 0.012 Uiso 1 1 calc R
C3 C 0.5109(5) 0.09706(19) -0.1146(5) 0.0112(8) Uani 1 1 d .
H3A H 0.4237 0.0675 -0.1949 0.013 Uiso 1 1 calc R
H3B H 0.5263 0.1362 -0.1754 0.013 Uiso 1 1 calc R
C4 C 0.6981(6) 0.0642(2) -0.0400(5) 0.0133(9) Uani 1 1 d .
H4A H 0.6770 0.0189 -0.0132 0.016 Uiso 1 1 calc R
H4B H 0.7619 0.0631 -0.1236 0.016 Uiso 1 1 calc R
C5 C 1.0896(5) 0.09639(19) 0.4826(5) 0.0121(9) Uani 1 1 d .
H5A H 1.0488 0.0567 0.5252 0.014 Uiso 1 1 calc R
H5B H 1.2014 0.1131 0.5707 0.014 Uiso 1 1 calc R
C6 C 1.1442(6) 0.0789(2) 0.3343(5) 0.0142(9) Uani 1 1 d .
H6A H 1.2451 0.0462 0.3694 0.017 Uiso 1 1 calc R
H6B H 1.1970 0.1178 0.2994 0.017 Uiso 1 1 calc R
C7 C 0.9895(5) 0.05250(19) 0.1839(5) 0.0117(9) Uani 1 1 d .
H7A H 1.0431 0.0431 0.0957 0.014 Uiso 1 1 calc R
H7B H 0.9450 0.0111 0.2151 0.014 Uiso 1 1 calc R
C9 C 0.8719(5) 0.21448(18) 0.1928(4) 0.0075(8) Uani 1 1 d .
H9A H 0.7393 0.2179 0.1857 0.009 Uiso 1 1 calc R
H9B H 0.9064 0.2561 0.1536 0.009 Uiso 1 1 calc R
C10 C 0.8865(6) 0.16201(19) 0.0748(5) 0.0112(8) Uani 1 1 d .
H10A H 0.8088 0.1742 -0.0393 0.013 Uiso 1 1 calc R
H10B H 1.0178 0.1591 0.0780 0.013 Uiso 1 1 calc R
C2 C 0.9126(6) 0.1608(2) 0.6113(5) 0.0129(9) Uani 1 1 d .
H2A H 1.0290 0.1806 0.6860 0.015 Uiso 1 1 calc R
H2B H 0.8917 0.1200 0.6629 0.015 Uiso 1 1 calc R

loop_
_atom_site_aniso_label
_atom_site_aniso_U_11
_atom_site_aniso_U_22
_atom_site_aniso_U_33
_atom_site_aniso_U_23
_atom_site_aniso_U_13
_atom_site_aniso_U_12
V1 0.0067(4) 0.0066(4) 0.0075(4) 0.0004(2) 0.0023(3) -0.0008(3)
S2 0.0078(5) 0.0205(6) 0.0135(5) -0.0068(4) 0.0026(4) 0.0003(4)
S1 0.0081(5) 0.0145(5) 0.0120(5) -0.0020(4) 0.0010(4) 0.0005(4)
N1 0.0110(17) 0.0067(16) 0.0077(17) -0.0011(12) 0.0036(14) -0.0009(13)
N2 0.0092(16) 0.0099(17) 0.0060(16) 0.0032(13) 0.0027(13) 0.0023(13)
O1 0.0154(15) 0.0092(14) 0.0164(15) 0.0010(11) 0.0063(12) -0.0028(11)
C1 0.010(2) 0.021(2) 0.0077(19) -0.0004(16) 0.0037(16) -0.0017(17)
C8 0.009(2) 0.012(2) 0.009(2) -0.0016(15) 0.0027(16) -0.0022(16)
C3 0.011(2) 0.013(2) 0.009(2) -0.0013(15) 0.0020(16) -0.0025(16)
C4 0.017(2) 0.014(2) 0.008(2) -0.0045(16) 0.0020(17) -0.0010(17)
C5 0.007(2) 0.011(2) 0.014(2) 0.0020(16) -0.0018(16) 0.0030(16)
C6 0.008(2) 0.018(2) 0.017(2) 0.0019(17) 0.0037(17) 0.0027(16)
C7 0.011(2) 0.014(2) 0.012(2) -0.0037(16) 0.0057(17) 0.0021(16)
C9 0.0054(19) 0.0084(19) 0.0102(19) 0.0031(15) 0.0044(15) -0.0022(15)
C10 0.011(2) 0.014(2) 0.009(2) 0.0031(16) 0.0029(16) -0.0036(16)
C2 0.014(2) 0.015(2) 0.008(2) 0.0005(16) 0.0024(16) -0.0064(17)

loop_
_atom_type_symbol
_atom_type_description
_atom_type_scat_dispersion_real
_atom_type_scat_dispersion_imag
_atom_type_scat_source
C C 0.0033 0.0016 'International Tables Vol C Tables 4.2.6.8 and 6.1.1.4'
H H 0.0000 0.0000 'International Tables Vol C Tables 4.2.6.8 and 6.1.1.4'
N N 0.0061 0.0033 'International Tables Vol C Tables 4.2.6.8 and 6.1.1.4'
O O 0.0106 0.0060 'International Tables Vol C Tables 4.2.6.8 and 6.1.1.4'
S S 0.1246 0.1234 'International Tables Vol C Tables 4.2.6.8 and 6.1.1.4'
V V 0.3005 0.5294 'International Tables Vol C Tables 4.2.6.8 and 6.1.1.4'

loop_
_geom_angle_atom_site_label_1
_geom_angle_atom_site_label_2
_geom_angle_atom_site_label_3
_geom_angle
O1 V1 N1 102.97(13)
O1 V1 N2 101.24(13)
N1 V1 N2 84.14(12)
O1 V1 S2 112.24(11)
N1 V1 S2 144.33(9)
N2 V1 S2 83.62(10)
O1 V1 S1 110.24(11)
N1 V1 S1 84.23(10)
N2 V1 S1 148.14(9)
S2 V1 S1 88.82(5)
C1 S2 V1 100.55(14)
C3 S1 V1 100.58(13)
C7 N1 C4 106.3(3)
C7 N1 C10 110.7(3)
C4 N1 C10 110.9(3)
C7 N1 V1 110.6(2)
C4 N1 V1 108.7(2)
C10 N1 V1 109.6(2)
C2 N2 C5 106.8(3)
C2 N2 C8 110.7(3)
C5 N2 C8 109.9(3)
C2 N2 V1 107.7(2)
C5 N2 V1 110.9(2)
C8 N2 V1 110.8(2)
C2 C1 S2 111.4(3)
C2 C1 H1A 109.3
S2 C1 H1A 109.3
C2 C1 H1B 109.3
S2 C1 H1B 109.3
H1A C1 H1B 108.0
N2 C8 C9 111.5(3)
N2 C8 H8A 109.3
C9 C8 H8A 109.3
N2 C8 H8B 109.3
C9 C8 H8B 109.3
H8A C8 H8B 108.0
C4 C3 S1 111.4(3)
C4 C3 H3A 109.3
S1 C3 H3A 109.3
C4 C3 H3B 109.3
S1 C3 H3B 109.3
H3A C3 H3B 108.0
N1 C4 C3 113.9(3)
N1 C4 H4A 108.8
C3 C4 H4A 108.8
N1 C4 H4B 108.8
C3 C4 H4B 108.8
H4A C4 H4B 107.7
N2 C5 C6 114.6(3)
N2 C5 H5A 108.6
C6 C5 H5A 108.6
N2 C5 H5B 108.6
C6 C5 H5B 108.6
H5A C5 H5B 107.6
C5 C6 C7 116.6(3)
C5 C6 H6A 108.1
C7 C6 H6A 108.1
C5 C6 H6B 108.1
C7 C6 H6B 108.1
H6A C6 H6B 107.3
N1 C7 C6 115.0(3)
N1 C7 H7A 108.5
C6 C7 H7A 108.5
N1 C7 H7B 108.5
C6 C7 H7B 108.5
H7A C7 H7B 107.5
C10 C9 C8 117.0(3)
C10 C9 H9A 108.1
C8 C9 H9A 108.1
C10 C9 H9B 108.1
C8 C9 H9B 108.1
H9A C9 H9B 107.3
N1 C10 C9 113.4(3)
N1 C10 H10A 108.9
C9 C10 H10A 108.9
N1 C10 H10B 108.9
C9 C10 H10B 108.9
H10A C10 H10B 107.7
N2 C2 C1 112.4(3)
N2 C2 H2A 109.1
C1 C2 H2A 109.1
N2 C2 H2B 109.1
C1 C2 H2B 109.1
H2A C2 H2B 107.9

loop_
_geom_bond_atom_site_label_1
_geom_bond_atom_site_label_2
_geom_bond_distance
V1 O1 1.600(3)
V1 N1 2.154(3)
V1 N2 2.159(3)
V1 S2 2.3482(13)
V1 S1 2.3618(17)
S2 C1 1.825(4)
S1 C3 1.837(4)
N1 C7 1.499(5)
N1 C4 1.506(5)
N1 C10 1.510(5)
N2 C2 1.492(5)
N2 C5 1.504(5)
N2 C8 1.519(5)
C1 C2 1.517(6)
C1 H1A 0.9900
C1 H1B 0.9900
C8 C9 1.528(5)
C8 H8A 0.9900
C8 H8B 0.9900
C3 C4 1.511(6)
C3 H3A 0.9900
C3 H3B 0.9900
C4 H4A 0.9900
C4 H4B 0.9900
C5 C6 1.506(6)
C5 H5A 0.9900
C5 H5B 0.9900
C6 C7 1.524(5)
C6 H6A 0.9900
C6 H6B 0.9900
C7 H7A 0.9900
C7 H7B 0.9900
C9 C10 1.513(5)
C9 H9A 0.9900
C9 H9B 0.9900
C10 H10A 0.9900
C10 H10B 0.9900
C2 H2A 0.9900
C2 H2B 0.9900

loop_
_geom_torsion_atom_site_label_1
_geom_torsion_atom_site_label_2
_geom_torsion_atom_site_label_3
_geom_torsion_atom_site_label_4
_geom_torsion
O1 V1 S2 C1 87.55(18)
N1 V1 S2 C1 -82.6(2)
N2 V1 S2 C1 -12.02(16)
S1 V1 S2 C1 -161.02(14)
O1 V1 S1 C3 -91.82(17)
N1 V1 S1 C3 9.91(15)
N2 V1 S1 C3 79.0(2)
S2 V1 S1 C3 154.87(14)
O1 V1 N1 C7 -39.8(3)
N2 V1 N1 C7 60.4(2)
S2 V1 N1 C7 130.8(2)
S1 V1 N1 C7 -149.3(2)
O1 V1 N1 C4 76.6(3)
N2 V1 N1 C4 176.8(2)
S2 V1 N1 C4 -112.8(2)
S1 V1 N1 C4 -32.9(2)
O1 V1 N1 C10 -162.1(2)
N2 V1 N1 C10 -61.9(2)
S2 V1 N1 C10 8.5(3)
S1 V1 N1 C10 88.4(2)
O1 V1 N2 C2 -75.1(3)
N1 V1 N2 C2 -177.2(2)
S2 V1 N2 C2 36.4(2)
S1 V1 N2 C2 113.7(2)
O1 V1 N2 C5 41.4(3)
N1 V1 N2 C5 -60.7(2)
S2 V1 N2 C5 152.9(2)
S1 V1 N2 C5 -129.8(2)
O1 V1 N2 C8 163.7(2)
N1 V1 N2 C8 61.6(2)
S2 V1 N2 C8 -84.8(2)
S1 V1 N2 C8 -7.5(4)
V1 S2 C1 C2 -12.7(3)
C2 N2 C8 C9 -132.3(3)
C5 N2 C8 C9 110.0(3)
V1 N2 C8 C9 -12.9(4)
V1 S1 C3 C4 13.7(3)
C7 N1 C4 C3 172.0(3)
C10 N1 C4 C3 -67.6(4)
V1 N1 C4 C3 52.9(4)
S1 C3 C4 N1 -43.6(4)
C2 N2 C5 C6 -175.6(3)
C8 N2 C5 C6 -55.5(4)
V1 N2 C5 C6 67.3(4)
N2 C5 C6 C7 -57.9(5)
C4 N1 C7 C6 175.2(3)
C10 N1 C7 C6 54.7(4)
V1 N1 C7 C6 -67.0(4)
C5 C6 C7 N1 58.1(5)
N2 C8 C9 C10 -62.1(4)
C7 N1 C10 C9 -108.2(4)
C4 N1 C10 C9 134.1(3)
V1 N1 C10 C9 14.1(4)
C8 C9 C10 N1 61.8(4)
C5 N2 C2 C1 -175.2(3)
C8 N2 C2 C1 65.2(4)
V1 N2 C2 C1 -56.0(4)
S2 C1 C2 N2 45.0(4)
